data_2300298
loop_
_publ_author_name
'Suzuki-Muresan, T.'
'Deniard, P.'
'Gautron, E.'
'Pet\<r\'i\<cek, V.'
'Jobic, S.'
'Grambow, B.'

_publ_section_title
;
 Minimization of absorption contrast for accurate amorphous phase
 quantification: application to ZrO~2~ nanoparticles
;
_journal_coden_ASTM JACGAR
_journal_coeditor_code CG5132
_journal_issue 5
_journal_name_full 'Journal of Applied Crystallography'
_journal_page_first 1092
_journal_page_last 1099
_journal_paper_doi 10.1107/S0021889810032358
_journal_volume 43
_journal_year 2010
_chemical_formula_structural 'Zr0.97 Y0.03 O1.985'
_chemical_formula_sum 'O1.985 Y0.03 Zr0.97'
_chemical_name_systematic 'Zirconium Oxide tetragonal'
_space_group_crystal_system tetragonal
_space_group_IT_number 137
_space_group_name_H-M_alt 'P 42/n m c S'
_symmetry_space_group_name_Hall 'P 4n 2n -1n'
_symmetry_space_group_name_H-M 'P 42/n m c :1'
_cell_angle_alpha 90
_cell_angle_beta 90
_cell_angle_gamma 90
_cell_formula_units_Z 2
_cell_length_a 3.61320(10)
_cell_length_b 3.61320(10)
_cell_length_c 5.1649(2)
_cell_measurement_temperature 298
_cell_volume 67.429(4)
_computing_cell_refinement 'Jana2006 (Petricek et al., 2006)'
_computing_data_collection 'Diffrac Plus Raw'
_diffrn_ambient_temperature 298
_diffrn_measurement_device_type 'Bragg-Brentano geometry'
_diffrn_radiation_type 'Cu K\a~1~'
_pd_meas_2theta_range_max 100
_pd_meas_2theta_range_min 20
_pd_proc_ls_background_function 'Legendre polynomial'
_pd_proc_ls_profile_function Lorenztian
_pd_proc_ls_prof_R_factor 9.9
_pd_proc_ls_prof_wR_factor 13.0
_refine_ls_goodness_of_fit_all 1.5
_refine_ls_R_factor_all 2.98
_cod_data_source_file cg5132.cif
_cod_data_source_block tetragonal_zirconia_annealed
_cod_original_cell_volume 67.428(4)
_cod_database_code 2300298

loop_
_symmetry_equiv_pos_site_id
_symmetry_equiv_pos_as_xyz
1 '-y+1/2, -x+1/2, z+1/2'
2 'y+1/2, x+1/2, z+1/2'
3 '-y, -x, -z'
4 'y, x, -z'
5 'y+1/2, -x+1/2, z+1/2'
6 '-y+1/2, x+1/2, z+1/2'
7 'y, -x, -z'
8 '-y, x, -z'
9 'x+1/2, -y+1/2, -z+1/2'
10 '-x+1/2, y+1/2, -z+1/2'
11 'x, -y, z'
12 '-x, y, z'
13 '-x+1/2, -y+1/2, -z+1/2'
14 'x+1/2, y+1/2, -z+1/2'
15 '-x, -y, z'
16 'x, y, z'

loop_
_atom_site_label
_atom_site_fract_x
_atom_site_fract_y
_atom_site_fract_z
_atom_site_U_iso_or_equiv
_atom_site_occupancy
O 0.25 0.25 0.0390(10) 0.0140(10) 0.25
Zr 0.75 0.25 0.75 0.0072(3) 0.125

loop_
_atom_type_symbol
O2-
Zr4+
